data_1508073
loop_
_publ_author_name
'Thomson, Robert K.'
'Cantat, Thibault'
'Scott, Brian L.'
'Morris, David E.'
'Batista, Enrique R.'
'Kiplinger, Jaqueline L.'

_publ_section_title
;
 Uranium azide photolysis results in C-H bond activation and provides
 evidence for a terminal uranium nitride.
;
_journal_issue 9
_journal_name_full 'Nature chemistry'
_journal_page_first 723
_journal_page_last 729
_journal_paper_doi 10.1038/nchem.705
_journal_volume 2
_journal_year 2010
_chemical_formula_sum 'C28 H52 N4 Si2 U'
_chemical_formula_weight 738.95
_chemical_name_systematic
; 
 ? 
;
_space_group_IT_number 2
_symmetry_cell_setting triclinic
_symmetry_space_group_name_Hall '-P 1'
_symmetry_space_group_name_H-M 'P -1'
_atom_sites_solution_hydrogens geom
_atom_sites_solution_primary direct
_atom_sites_solution_secondary difmap
_audit_creation_method SHELXL-97
_cell_angle_alpha 75.2770(10)
_cell_angle_beta 88.3790(10)
_cell_angle_gamma 63.6240(10)
_cell_formula_units_Z 2
_cell_length_a 9.5877(7)
_cell_length_b 10.3919(8)
_cell_length_c 18.0297(14)
_cell_measurement_temperature 120(1)
_cell_volume 1549.1(2)
_computing_cell_refinement 'SAINT+, v. 7.06 (Bruker AXS, 2001)'
_computing_data_collection 'APEX II, v. 1.08 (Bruker AXS, 2003)'
_computing_data_reduction 'SAINT+, v. 7.06 (Bruker AXS, 2001)'
_computing_molecular_graphics 'SHELXTL, v. 6.10, (Bruker AXS, 2000)'
_computing_publication_material 'SHELXTL, v. 6.10, (Bruker AXS, 2000)'
_computing_structure_refinement 'SHELXL-97 (Sheldrick, 1997)'
_computing_structure_solution 'SHELXS-97 (Sheldrick, 1990)'
_diffrn_ambient_temperature 120(1)
_diffrn_measured_fraction_theta_full 0.997
_diffrn_measured_fraction_theta_max 0.918
_diffrn_measurement_device_type 'Bruker D8 with APEXII CCD'
_diffrn_measurement_method '\w scans'
_diffrn_radiation_monochromator graphite
_diffrn_radiation_source 'fine-focus sealed tube'
_diffrn_radiation_type MoK\a
_diffrn_radiation_wavelength 0.71073
_diffrn_reflns_av_R_equivalents 0.0224
_diffrn_reflns_av_sigmaI/netI 0.0284
_diffrn_reflns_limit_h_max 12
_diffrn_reflns_limit_h_min -12
_diffrn_reflns_limit_k_max 13
_diffrn_reflns_limit_k_min -13
_diffrn_reflns_limit_l_max 23
_diffrn_reflns_limit_l_min -22
_diffrn_reflns_number 17709
_diffrn_reflns_theta_full 25.00
_diffrn_reflns_theta_max 28.41
_diffrn_reflns_theta_min 2.26
_diffrn_standards_decay_% 0
_diffrn_standards_interval_count 0
_diffrn_standards_interval_time 0
_diffrn_standards_number 0
_exptl_absorpt_coefficient_mu 5.339
_exptl_absorpt_correction_T_max 0.4466
_exptl_absorpt_correction_T_min 0.3863
_exptl_absorpt_correction_type multi-scan
_exptl_absorpt_process_details 'SADABS 2.03 (Sheldrick, 2001)'
_exptl_crystal_colour red
_exptl_crystal_density_diffrn 1.584
_exptl_crystal_density_method 'not measured'
_exptl_crystal_description block
_exptl_crystal_F_000 736
_exptl_crystal_size_max 0.22
_exptl_crystal_size_mid 0.20
_exptl_crystal_size_min 0.18
_refine_diff_density_max 1.165
_refine_diff_density_min -0.569
_refine_diff_density_rms 0.094
_refine_ls_extinction_method none
_refine_ls_goodness_of_fit_ref 0.952
_refine_ls_hydrogen_treatment constr
_refine_ls_matrix_type full
_refine_ls_number_parameters 332
_refine_ls_number_reflns 7136
_refine_ls_number_restraints 0
_refine_ls_restrained_S_all 0.952
_refine_ls_R_factor_all 0.0215
_refine_ls_R_factor_gt 0.0198
_refine_ls_shift/su_max 0.005
_refine_ls_shift/su_mean 0.000
_refine_ls_structure_factor_coef Fsqd
_refine_ls_weighting_details 'calc w=1/[\s^2^(Fo^2^)+(0.0398P)^2^+0.0000P] where P=(Fo^2^+2Fc^2^)/3'
_refine_ls_weighting_scheme calc
_refine_ls_wR_factor_gt 0.0530
_refine_ls_wR_factor_ref 0.0539
_reflns_number_gt 6796
_reflns_number_total 7136
_reflns_threshold_expression >2sigma(I)
_cod_data_source_file nchem.705-s4.cif
_cod_data_source_block apx903
_cod_database_code 1508073

loop_
_symmetry_equiv_pos_as_xyz
'x, y, z'
'-x, -y, -z'

loop_
_atom_site_label
_atom_site_type_symbol
_atom_site_fract_x
_atom_site_fract_y
_atom_site_fract_z
_atom_site_U_iso_or_equiv
_atom_site_adp_type
_atom_site_occupancy
_atom_site_symmetry_multiplicity
_atom_site_calc_flag
_atom_site_refinement_flags
U1 U 0.709601(9) 0.634854(9) 0.731202(5) 0.01229(4) Uani 1 1 d .
Si1 Si 0.62117(9) 0.85717(8) 0.85199(4) 0.01923(15) Uani 1 1 d .
Si2 Si 0.35457(9) 0.79676(8) 0.82449(4) 0.01935(15) Uani 1 1 d .
N4 N 0.5436(2) 0.7719(2) 0.80607(12) 0.0164(4) Uani 1 1 d .
C2 C 0.5752(3) 0.9045(3) 0.61641(15) 0.0168(5) Uani 1 1 d .
C16 C 0.8257(3) 0.3551(3) 0.82877(15) 0.0175(5) Uani 1 1 d .
C15 C 0.8758(3) 0.3259(3) 0.75782(15) 0.0169(5) Uani 1 1 d .
C5 C 0.8270(3) 0.7447(3) 0.60127(14) 0.0158(5) Uani 1 1 d .
C3 C 0.5693(3) 0.7965(3) 0.58333(14) 0.0164(5) Uani 1 1 d .
C4 C 0.7238(3) 0.6980(3) 0.57433(14) 0.0170(5) Uani 1 1 d .
C23 C 0.8330(3) 0.7963(3) 0.83196(17) 0.0237(6) Uani 1 1 d .
H23A H 0.8999 0.7250 0.8770 0.036 Uiso 1 1 calc R
H23B H 0.8534 0.8815 0.8189 0.036 Uiso 1 1 calc R
H23C H 0.8532 0.7516 0.7898 0.036 Uiso 1 1 calc R
C14 C 0.9939(3) 0.3721(3) 0.73825(15) 0.0169(5) Uani 1 1 d .
C1 C 0.7351(3) 0.8720(3) 0.62767(15) 0.0170(5) Uani 1 1 d .
C13 C 1.0170(3) 0.4297(3) 0.79749(15) 0.0177(5) Uani 1 1 d .
C9 C 0.7649(3) 0.5780(3) 0.53348(16) 0.0229(6) Uani 1 1 d .
H9A H 0.7291 0.5075 0.5603 0.034 Uiso 1 1 calc R
H9B H 0.8763 0.5278 0.5325 0.034 Uiso 1 1 calc R
H9C H 0.7154 0.6221 0.4817 0.034 Uiso 1 1 calc R
C7 C 0.4360(3) 1.0410(3) 0.62613(16) 0.0224(6) Uani 1 1 d .
H7A H 0.3603 1.0816 0.5823 0.034 Uiso 1 1 calc R
H7B H 0.4687 1.1141 0.6304 0.034 Uiso 1 1 calc R
H7C H 0.3902 1.0147 0.6719 0.034 Uiso 1 1 calc R
C12 C 0.9155(3) 0.4169(3) 0.85389(15) 0.0186(5) Uani 1 1 d .
C10 C 0.9962(3) 0.6953(3) 0.58786(16) 0.0217(6) Uani 1 1 d .
H10A H 1.0435 0.5921 0.5861 0.026 Uiso 1 1 calc R
H10B H 1.0506 0.7012 0.6305 0.026 Uiso 1 1 calc R
C8 C 0.4231(3) 0.8020(3) 0.55233(16) 0.0231(6) Uani 1 1 d .
H8A H 0.3542 0.8048 0.5922 0.035 Uiso 1 1 calc R
H8B H 0.4490 0.7150 0.5347 0.035 Uiso 1 1 calc R
H8C H 0.3721 0.8898 0.5101 0.035 Uiso 1 1 calc R
C21 C 0.7190(3) 0.3045(3) 0.87621(16) 0.0228(6) Uani 1 1 d .
H21A H 0.6360 0.3140 0.8424 0.027 Uiso 1 1 calc R
H21B H 0.6713 0.3681 0.9101 0.027 Uiso 1 1 calc R
C20 C 0.8312(3) 0.2409(3) 0.71547(17) 0.0233(6) Uani 1 1 d .
H20A H 0.9176 0.1441 0.7210 0.035 Uiso 1 1 calc R
H20B H 0.8048 0.2940 0.6619 0.035 Uiso 1 1 calc R
H20C H 0.7427 0.2300 0.7364 0.035 Uiso 1 1 calc R
C25 C 0.6222(4) 0.8046(4) 0.96006(17) 0.0309(7) Uani 1 1 d .
H25A H 0.5174 0.8522 0.9738 0.046 Uiso 1 1 calc R
H25B H 0.6870 0.8364 0.9824 0.046 Uiso 1 1 calc R
H25C H 0.6628 0.6983 0.9791 0.046 Uiso 1 1 calc R
C28 C 0.2279(3) 0.8248(4) 0.73956(17) 0.0265(6) Uani 1 1 d .
H28A H 0.2137 0.9138 0.7012 0.040 Uiso 1 1 calc R
H28B H 0.1281 0.8342 0.7552 0.040 Uiso 1 1 calc R
H28C H 0.2767 0.7408 0.7185 0.040 Uiso 1 1 calc R
C18 C 1.1488(3) 0.4683(3) 0.80542(19) 0.0278(6) Uani 1 1 d .
H18A H 1.2434 0.3785 0.8259 0.042 Uiso 1 1 calc R
H18B H 1.1241 0.5311 0.8397 0.042 Uiso 1 1 calc R
H18C H 1.1630 0.5200 0.7558 0.042 Uiso 1 1 calc R
C26 C 0.2344(4) 0.9649(4) 0.85950(18) 0.0307(7) Uani 1 1 d .
H26A H 0.2927 0.9650 0.9019 0.046 Uiso 1 1 calc R
H26B H 0.1395 0.9623 0.8761 0.046 Uiso 1 1 calc R
H26C H 0.2096 1.0536 0.8185 0.046 Uiso 1 1 calc R
C24 C 0.5229(4) 1.0656(3) 0.81988(18) 0.0278(6) Uani 1 1 d .
H24A H 0.5173 1.0982 0.7647 0.042 Uiso 1 1 calc R
H24B H 0.5818 1.1028 0.8425 0.042 Uiso 1 1 calc R
H24C H 0.4191 1.1027 0.8359 0.042 Uiso 1 1 calc R
C6 C 0.7917(3) 0.9741(3) 0.64778(16) 0.0219(6) Uani 1 1 d .
H6A H 0.8994 0.9177 0.6684 0.033 Uiso 1 1 calc R
H6B H 0.7299 1.0188 0.6855 0.033 Uiso 1 1 calc R
H6C H 0.7818 1.0507 0.6023 0.033 Uiso 1 1 calc R
C27 C 0.3603(4) 0.6331(4) 0.90001(18) 0.0316(7) Uani 1 1 d .
H27A H 0.4060 0.5460 0.8812 0.047 Uiso 1 1 calc R
H27B H 0.2559 0.6524 0.9121 0.047 Uiso 1 1 calc R
H27C H 0.4221 0.6168 0.9456 0.047 Uiso 1 1 calc R
C17 C 0.9211(4) 0.4341(3) 0.93434(16) 0.0287(7) Uani 1 1 d .
H17A H 0.9759 0.3375 0.9701 0.043 Uiso 1 1 calc R
H17B H 0.8165 0.4831 0.9480 0.043 Uiso 1 1 calc R
H17C H 0.9745 0.4928 0.9360 0.043 Uiso 1 1 calc R
C19 C 1.1014(3) 0.3282(3) 0.67764(16) 0.0235(6) Uani 1 1 d .
H19A H 1.1707 0.3731 0.6740 0.035 Uiso 1 1 calc R
H19B H 1.0410 0.3616 0.6289 0.035 Uiso 1 1 calc R
H19C H 1.1615 0.2216 0.6911 0.035 Uiso 1 1 calc R
N1 N 0.5395(3) 0.5512(3) 0.70631(13) 0.0215(5) Uani 1 1 d .
N2 N 0.4778(3) 0.4974(3) 0.67562(15) 0.0266(5) Uani 1 1 d .
C11 C 1.0152(4) 0.7917(3) 0.51271(18) 0.0285(6) Uani 1 1 d .
H11A H 0.9628 0.7849 0.4704 0.043 Uiso 1 1 calc R
H11B H 1.1244 0.7571 0.5058 0.043 Uiso 1 1 calc R
H11C H 0.9705 0.8935 0.5147 0.043 Uiso 1 1 calc R
C22 C 0.8072(4) 0.1436(3) 0.92401(19) 0.0322(7) Uani 1 1 d .
H22A H 0.8500 0.0799 0.8904 0.048 Uiso 1 1 calc R
H22B H 0.7369 0.1154 0.9549 0.048 Uiso 1 1 calc R
H22C H 0.8904 0.1336 0.9569 0.048 Uiso 1 1 calc R
N3 N 0.4179(4) 0.4462(4) 0.6468(2) 0.0492(8) Uani 1 1 d .

loop_
_atom_site_aniso_label
_atom_site_aniso_U_11
_atom_site_aniso_U_22
_atom_site_aniso_U_33
_atom_site_aniso_U_23
_atom_site_aniso_U_13
_atom_site_aniso_U_12
U1 0.01150(5) 0.01231(5) 0.01159(5) -0.00325(4) 0.00105(3) -0.00410(4)
Si1 0.0189(4) 0.0188(4) 0.0189(4) -0.0083(3) 0.0027(3) -0.0060(3)
Si2 0.0143(3) 0.0211(4) 0.0172(3) -0.0022(3) 0.0034(3) -0.0050(3)
N4 0.0150(10) 0.0163(11) 0.0153(10) -0.0044(8) 0.0020(8) -0.0048(9)
C2 0.0163(12) 0.0160(12) 0.0139(12) -0.0011(10) 0.0004(10) -0.0052(10)
C16 0.0155(12) 0.0141(12) 0.0164(12) -0.0017(10) -0.0006(10) -0.0022(10)
C15 0.0191(12) 0.0107(11) 0.0183(12) -0.0036(10) -0.0015(10) -0.0045(10)
C5 0.0162(12) 0.0146(12) 0.0135(11) -0.0005(9) 0.0019(9) -0.0059(10)
C3 0.0159(12) 0.0187(12) 0.0113(11) -0.0009(9) -0.0004(9) -0.0067(10)
C4 0.0192(13) 0.0168(12) 0.0130(11) -0.0033(10) 0.0032(10) -0.0069(10)
C23 0.0215(14) 0.0262(15) 0.0257(14) -0.0102(12) 0.0011(11) -0.0111(12)
C14 0.0150(12) 0.0146(12) 0.0171(12) -0.0033(10) 0.0014(10) -0.0036(10)
C1 0.0174(12) 0.0174(13) 0.0148(12) -0.0022(10) 0.0007(10) -0.0077(10)
C13 0.0138(12) 0.0158(12) 0.0203(13) -0.0050(10) -0.0019(10) -0.0038(10)
C9 0.0286(15) 0.0256(15) 0.0173(13) -0.0099(11) 0.0021(11) -0.0124(12)
C7 0.0207(13) 0.0185(13) 0.0213(13) -0.0038(11) 0.0022(11) -0.0038(11)
C12 0.0188(13) 0.0141(12) 0.0162(12) -0.0035(10) -0.0036(10) -0.0017(10)
C10 0.0158(13) 0.0217(14) 0.0260(14) -0.0054(11) 0.0037(11) -0.0076(11)
C8 0.0214(14) 0.0317(15) 0.0163(13) -0.0029(11) -0.0019(11) -0.0137(12)
C21 0.0220(14) 0.0223(14) 0.0192(13) -0.0028(11) 0.0049(11) -0.0076(11)
C20 0.0259(15) 0.0189(14) 0.0263(14) -0.0103(11) 0.0016(12) -0.0088(12)
C25 0.0307(16) 0.0349(17) 0.0219(15) -0.0121(13) 0.0010(12) -0.0079(13)
C28 0.0153(13) 0.0359(17) 0.0253(15) -0.0070(13) 0.0017(11) -0.0096(12)
C18 0.0162(13) 0.0260(15) 0.0396(17) -0.0097(13) -0.0031(12) -0.0075(12)
C26 0.0222(15) 0.0305(16) 0.0275(16) -0.0101(13) 0.0058(12) -0.0007(12)
C24 0.0270(15) 0.0227(15) 0.0327(16) -0.0130(12) 0.0037(13) -0.0073(12)
C6 0.0248(14) 0.0211(14) 0.0206(13) -0.0046(11) 0.0010(11) -0.0115(11)
C27 0.0224(15) 0.0307(16) 0.0315(16) 0.0010(13) 0.0065(13) -0.0085(13)
C17 0.0333(16) 0.0284(16) 0.0182(14) -0.0056(12) -0.0060(12) -0.0085(13)
C19 0.0211(13) 0.0181(13) 0.0258(14) -0.0047(11) 0.0095(11) -0.0051(11)
N1 0.0216(12) 0.0201(12) 0.0224(12) -0.0030(9) -0.0017(9) -0.0103(10)
N2 0.0214(12) 0.0304(14) 0.0312(14) -0.0074(11) 0.0007(10) -0.0150(11)
C11 0.0279(15) 0.0283(16) 0.0322(16) -0.0086(13) 0.0134(13) -0.0157(13)
C22 0.0293(16) 0.0267(16) 0.0319(16) 0.0029(13) 0.0042(13) -0.0109(13)
N3 0.0446(18) 0.062(2) 0.063(2) -0.0277(18) 0.0006(16) -0.0373(17)

loop_
_atom_type_symbol
_atom_type_description
_atom_type_scat_dispersion_real
_atom_type_scat_dispersion_imag
_atom_type_scat_source
C C 0.0033 0.0016 'International Tables Vol C Tables 4.2.6.8 and 6.1.1.4'
H H 0.0000 0.0000 'International Tables Vol C Tables 4.2.6.8 and 6.1.1.4'
N N 0.0061 0.0033 'International Tables Vol C Tables 4.2.6.8 and 6.1.1.4'
U U -9.6767 9.6646 'International Tables Vol C Tables 4.2.6.8 and 6.1.1.4'
Si Si 0.0817 0.0704 'International Tables Vol C Tables 4.2.6.8 and 6.1.1.4'

loop_
_geom_angle_atom_site_label_1
_geom_angle_atom_site_label_2
_geom_angle_atom_site_label_3
_geom_angle
N1 U1 N4 91.85(8)
N1 U1 C16 76.44(8)
N4 U1 C16 100.87(8)
N1 U1 C4 84.22(8)
N4 U1 C4 131.24(8)
C16 U1 C4 124.87(8)
N1 U1 C12 105.98(8)
N4 U1 C12 94.82(8)
C16 U1 C12 29.99(8)
C4 U1 C12 133.01(8)
N1 U1 C3 73.56(8)
N4 U1 C3 103.01(8)
C16 U1 C3 141.91(8)
C4 U1 C3 29.65(7)
C12 U1 C3 162.16(8)
N1 U1 C5 114.06(8)
N4 U1 C5 126.05(8)
C16 U1 C5 129.96(8)
C4 U1 C5 29.84(8)
C12 U1 C5 119.26(8)
C3 U1 C5 48.97(7)
N1 U1 C1 122.25(8)
N4 U1 C1 96.51(8)
C16 U1 C1 154.09(8)
C4 U1 C1 48.94(8)
C12 U1 C1 129.82(8)
C3 U1 C1 48.85(7)
C5 U1 C1 29.55(7)
N1 U1 C15 72.44(8)
N4 U1 C15 129.64(8)
C16 U1 C15 29.62(8)
C4 U1 C15 95.35(8)
C12 U1 C15 48.60(7)
C3 U1 C15 116.66(8)
C5 U1 C15 103.70(8)
C1 U1 C15 132.68(8)
N1 U1 C2 96.26(8)
N4 U1 C2 83.63(8)
C16 U1 C2 171.44(8)
C4 U1 C2 48.89(8)
C12 U1 C2 157.75(8)
C3 U1 C2 29.61(8)
C5 U1 C2 48.83(7)
C1 U1 C2 29.56(7)
C15 U1 C2 143.98(8)
N1 U1 C13 120.03(8)
N4 U1 C13 117.50(8)
C16 U1 C13 48.80(8)
C4 U1 C13 106.04(8)
C12 U1 C13 29.20(8)
C3 U1 C13 135.46(8)
C5 U1 C13 90.22(8)
C1 U1 C13 105.87(8)
C15 U1 C13 48.17(7)
C2 U1 C13 135.24(8)
N1 U1 C14 98.57(8)
N4 U1 C14 142.81(7)
C16 U1 C14 48.47(8)
C4 U1 C14 85.50(7)
C12 U1 C14 47.98(7)
C3 U1 C14 114.18(8)
C5 U1 C14 81.60(7)
C1 U1 C14 107.41(8)
C15 U1 C14 29.09(7)
C2 U1 C14 129.92(7)
C13 U1 C14 28.88(7)
N4 Si1 C24 115.05(12)
N4 Si1 C25 113.87(13)
C24 Si1 C25 106.20(14)
N4 Si1 C23 108.93(12)
C24 Si1 C23 106.15(14)
C25 Si1 C23 106.02(14)
N4 Si1 U1 37.88(7)
C24 Si1 U1 124.29(10)
C25 Si1 U1 128.54(11)
C23 Si1 U1 71.17(9)
N4 Si2 C28 115.18(12)
N4 Si2 C27 110.88(12)
C28 Si2 C27 106.86(15)
N4 Si2 C26 114.44(13)
C28 Si2 C26 102.51(14)
C27 Si2 C26 106.16(15)
Si1 N4 Si2 117.00(12)
Si1 N4 U1 114.31(11)
Si2 N4 U1 128.66(12)
C3 C2 C1 107.8(2)
C3 C2 C7 125.4(2)
C1 C2 C7 126.2(2)
C3 C2 U1 74.25(14)
C1 C2 U1 75.20(14)
C7 C2 U1 123.43(17)
C15 C16 C12 107.7(2)
C15 C16 C21 126.0(2)
C12 C16 C21 125.5(2)
C15 C16 U1 77.82(15)
C12 C16 U1 76.62(15)
C21 C16 U1 120.30(17)
C16 C15 C14 108.2(2)
C16 C15 C20 126.6(2)
C14 C15 C20 124.7(2)
C16 C15 U1 72.56(14)
C14 C15 U1 77.84(14)
C20 C15 U1 122.55(17)
C1 C5 C4 107.8(2)
C1 C5 C10 123.7(2)
C4 C5 C10 127.0(2)
C1 C5 U1 75.93(14)
C4 C5 U1 74.19(14)
C10 C5 U1 126.76(17)
C4 C3 C2 108.2(2)
C4 C3 C8 126.1(2)
C2 C3 C8 125.1(2)
C4 C3 U1 74.51(14)
C2 C3 U1 76.14(14)
C8 C3 U1 122.79(17)
C3 C4 C5 108.3(2)
C3 C4 C9 124.0(2)
C5 C4 C9 127.3(2)
C3 C4 U1 75.85(14)
C5 C4 U1 75.98(14)
C9 C4 U1 120.41(17)
C13 C14 C15 107.9(2)
C13 C14 C19 126.2(2)
C15 C14 C19 124.0(2)
C13 C14 U1 74.51(14)
C15 C14 U1 73.07(14)
C19 C14 U1 130.61(17)
C5 C1 C2 108.0(2)
C5 C1 C6 125.8(2)
C2 C1 C6 125.0(2)
C5 C1 U1 74.52(14)
C2 C1 U1 75.23(15)
C6 C1 U1 126.10(17)
C12 C13 C14 107.9(2)
C12 C13 C18 126.2(2)
C14 C13 C18 124.8(2)
C12 C13 U1 73.05(14)
C14 C13 U1 76.61(14)
C18 C13 U1 125.45(18)
C13 C12 C16 108.3(2)
C13 C12 C17 126.8(3)
C16 C12 C17 123.8(3)
C13 C12 U1 77.75(15)
C16 C12 U1 73.40(14)
C17 C12 U1 124.42(18)
C5 C10 C11 111.5(2)
C16 C21 C22 111.3(2)
N2 N1 U1 160.1(2)
N3 N2 N1 179.3(3)

loop_
_geom_bond_atom_site_label_1
_geom_bond_atom_site_label_2
_geom_bond_distance
U1 N1 2.262(2)
U1 N4 2.286(2)
U1 C16 2.724(3)
U1 C4 2.750(2)
U1 C12 2.765(3)
U1 C3 2.767(2)
U1 C5 2.773(2)
U1 C1 2.791(3)
U1 C15 2.791(2)
U1 C2 2.791(3)
U1 C13 2.825(3)
U1 C14 2.852(2)
Si1 N4 1.737(2)
Si1 C24 1.869(3)
Si1 C25 1.884(3)
Si1 C23 1.895(3)
Si2 N4 1.748(2)
Si2 C28 1.862(3)
Si2 C27 1.869(3)
Si2 C26 1.873(3)
C2 C3 1.421(4)
C2 C1 1.424(4)
C2 C7 1.501(4)
C16 C15 1.411(4)
C16 C12 1.421(4)
C16 C21 1.502(4)
C15 C14 1.419(4)
C15 C20 1.498(4)
C5 C1 1.419(4)
C5 C4 1.422(4)
C5 C10 1.502(4)
C3 C4 1.412(4)
C3 C8 1.496(4)
C4 C9 1.506(4)
C14 C13 1.416(4)
C14 C19 1.495(4)
C1 C6 1.506(4)
C13 C12 1.411(4)
C13 C18 1.506(4)
C12 C17 1.511(4)
C10 C11 1.526(4)
C21 C22 1.519(4)
N1 N2 1.200(3)
N2 N3 1.145(4)
